data_4070364
loop_
_publ_author_name
'Ylijoki, Kai E. O.'
'Witherell, Ross D.'
'Kirk, Andrew D.'
'B\"ocklein, Sebastian'
'Lofstrand, Verner A.'
'McDonald, Robert'
'Ferguson, Michael J.'
'Stryker, Jeffrey M.'

_publ_section_title
;
 Synthesis, Structure, and Reactivity of Alkyl-Substituted Half-Sandwich
 \h5-Pentadienyl Complexes of Cobalt
;
_journal_issue 23
_journal_name_full Organometallics
_journal_page_first 6807
_journal_paper_doi 10.1021/om900754h
_journal_volume 28
_journal_year 2009
_chemical_formula_moiety 'C16 H24 Co, F6 P'
_chemical_formula_sum 'C16 H24 Co F6 P'
_chemical_formula_weight 420.25
_chemical_name_systematic
;

 ?

;
_space_group_IT_number 29
_symmetry_cell_setting orthorhombic
_symmetry_space_group_name_Hall 'P 2c -2ac'
_symmetry_space_group_name_H-M 'P c a 21'
_atom_sites_solution_hydrogens geom
_atom_sites_solution_primary direct
_atom_sites_solution_secondary difmap
_audit_creation_method SHELXL-97
_cell_angle_alpha 90.00
_cell_angle_beta 90.00
_cell_angle_gamma 90.00
_cell_formula_units_Z 4
_cell_length_a 14.1289(16)
_cell_length_b 8.1779(9)
_cell_length_c 15.6805(18)
_cell_measurement_reflns_used 3547
_cell_measurement_temperature 193(2)
_cell_measurement_theta_max 25.86
_cell_measurement_theta_min 2.49
_cell_volume 1811.8(4)
_computing_cell_refinement 'Bruker SAINT (Bruker, 1997)'
_computing_data_collection 'Bruker SMART (Bruker, 1997)'
_computing_data_reduction 'Bruker SAINT (Bruker, 1997)'
_computing_molecular_graphics 'Bruker SHELXTL (Bruker, 1997)'
_computing_publication_material 'Bruker SHELXTL (Bruker, 1997)'
_computing_structure_refinement 'SHELXL-97 (Sheldrick, 1997)'
_computing_structure_solution 'SHELXS-97 (Sheldrick, 1990)'
_diffrn_ambient_temperature 193(2)
_diffrn_detector_area_resol_mean 8.192
_diffrn_measured_fraction_theta_full 0.997
_diffrn_measured_fraction_theta_max 0.997
_diffrn_measurement_device_type 'Bruker PLATFORM diffractometer/SMART 1000 CCD area detector'
_diffrn_measurement_method '\w scans'
_diffrn_radiation_monochromator graphite
_diffrn_radiation_source 'fine-focus sealed tube'
_diffrn_radiation_type MoK\a
_diffrn_radiation_wavelength 0.71073
_diffrn_reflns_av_R_equivalents 0.0576
_diffrn_reflns_av_sigmaI/netI 0.0476
_diffrn_reflns_limit_h_max 17
_diffrn_reflns_limit_h_min -17
_diffrn_reflns_limit_k_max 10
_diffrn_reflns_limit_k_min -10
_diffrn_reflns_limit_l_max 19
_diffrn_reflns_limit_l_min -19
_diffrn_reflns_number 13286
_diffrn_reflns_theta_full 26.42
_diffrn_reflns_theta_max 26.42
_diffrn_reflns_theta_min 2.49
_diffrn_standards_decay_% 0
_diffrn_standards_interval_time 0
_diffrn_standards_number 0
_exptl_absorpt_coefficient_mu 1.088
_exptl_absorpt_correction_T_max 0.9681
_exptl_absorpt_correction_T_min 0.6232
_exptl_absorpt_correction_type multi-scan
_exptl_absorpt_process_details 'SADABS (Sheldrick, 1996)'
_exptl_crystal_colour red-orange
_exptl_crystal_density_diffrn 1.541
_exptl_crystal_density_method 'not measured'
_exptl_crystal_description needle
_exptl_crystal_F_000 864
_exptl_crystal_size_max 0.48
_exptl_crystal_size_mid 0.12
_exptl_crystal_size_min 0.03
_refine_diff_density_max 0.466
_refine_diff_density_min -0.255
_refine_diff_density_rms 0.070
_refine_ls_abs_structure_details 'Flack H D (1983), Acta Cryst. A39, 876-881'
_refine_ls_abs_structure_Flack 0.43(5)
_refine_ls_extinction_method none
_refine_ls_goodness_of_fit_ref 1.048
_refine_ls_hydrogen_treatment constr
_refine_ls_matrix_type full
_refine_ls_number_parameters 224
_refine_ls_number_reflns 3726
_refine_ls_number_restraints 1
_refine_ls_restrained_S_all 1.048
_refine_ls_R_factor_all 0.0718
_refine_ls_R_factor_gt 0.0437
_refine_ls_shift/su_max 0.001
_refine_ls_shift/su_mean 0.000
_refine_ls_structure_factor_coef Fsqd
_refine_ls_weighting_details 'calc w=1/[\s^2^(Fo^2^)+(0.0468P)^2^+0.4703P] where P=(Fo^2^+2Fc^2^)/3'
_refine_ls_weighting_scheme calc
_refine_ls_wR_factor_gt 0.0918
_refine_ls_wR_factor_ref 0.1025
_reflns_number_gt 2685
_reflns_number_total 3726
_reflns_threshold_expression I>2\s(I)
_cod_data_source_file om900754h_si_002.cif
_cod_data_source_block 7a
_cod_depositor_comments
;
The following automatic conversions were performed:

'_symmetry_cell_setting' value 'Orthorhombic' changed to
'orthorhombic' according to
/home/saulius/struct/CIF-dictionaries/cif_core.dic dictionary named
'cif_core.dic' version 2.4.2 from 2011-04-26.

Automatic conversion script
Id: cif_fix_values 1715 2011-07-08 13:25:40Z adriana 
;
_cod_database_code 4070364

loop_
_symmetry_equiv_pos_as_xyz
'x, y, z'
'-x, -y, z+1/2'
'x+1/2, -y, z'
'-x+1/2, y, z+1/2'

loop_
_atom_site_label
_atom_site_type_symbol
_atom_site_fract_x
_atom_site_fract_y
_atom_site_fract_z
_atom_site_U_iso_or_equiv
_atom_site_adp_type
_atom_site_occupancy
_atom_site_symmetry_multiplicity
_atom_site_calc_flag
_atom_site_refinement_flags
Co Co -0.04048(3) 0.27002(4) -0.08776(18) 0.03044(15) Uani 1 1 d .
C1 C 0.1134(3) 0.2792(4) -0.0840(9) 0.0425(13) Uani 1 1 d .
H1 H 0.1367 0.3664 -0.0445 0.051 Uiso 1 1 calc R
C2 C 0.0728(4) 0.3440(5) -0.1560(3) 0.0458(12) Uani 1 1 d .
H2 H 0.0838 0.2747 -0.2076 0.055 Uiso 1 1 calc R
C3 C -0.0115(8) 0.4664(11) -0.1681(9) 0.070(4) Uani 1 1 d .
H3 H -0.0443 0.4835 -0.2239 0.084 Uiso 1 1 calc R
C4 C -0.0487(3) 0.5187(4) -0.0907(12) 0.0494(11) Uani 1 1 d .
H4 H -0.1138 0.5667 -0.0925 0.059 Uiso 1 1 calc R
C5 C -0.0157(8) 0.4681(11) -0.0104(8) 0.072(4) Uani 1 1 d .
H5A H -0.0593 0.4833 0.0384 0.086 Uiso 1 1 calc R
H5B H 0.0512 0.4927 0.0032 0.086 Uiso 1 1 calc R
C6 C 0.1795(2) 0.1360(4) -0.0869(9) 0.0514(12) Uani 1 1 d .
H6A H 0.2443 0.1734 -0.0763 0.062 Uiso 1 1 calc R
H6B H 0.1761 0.0845 -0.1433 0.062 Uiso 1 1 calc R
H6C H 0.1613 0.0564 -0.0432 0.062 Uiso 1 1 calc R
C10 C -0.0641(6) 0.0354(10) -0.0418(6) 0.035(2) Uani 1 1 d .
C11 C -0.0684(7) 0.0388(10) -0.1334(6) 0.035(2) Uani 1 1 d .
C12 C -0.1383(6) 0.1489(10) -0.1609(7) 0.043(3) Uani 1 1 d .
C13 C -0.1822(2) 0.2157(4) -0.0892(14) 0.0470(10) Uani 1 1 d .
C14 C -0.1382(6) 0.1457(11) -0.0145(7) 0.048(3) Uani 1 1 d .
C15 C -0.0094(8) -0.0629(11) 0.0155(7) 0.064(3) Uani 1 1 d .
H15A H -0.0464 -0.1587 0.0326 0.076 Uiso 1 1 calc R
H15B H 0.0069 0.0016 0.0661 0.076 Uiso 1 1 calc R
H15C H 0.0487 -0.0987 -0.0131 0.076 Uiso 1 1 calc R
C16 C -0.0081(6) -0.0727(10) -0.1903(5) 0.040(2) Uani 1 1 d .
H16A H -0.0496 -0.1465 -0.2224 0.047 Uiso 1 1 calc R
H16B H 0.0350 -0.1371 -0.1547 0.047 Uiso 1 1 calc R
H16C H 0.0287 -0.0058 -0.2302 0.047 Uiso 1 1 calc R
C17 C -0.1616(9) 0.1768(12) -0.2510(8) 0.095(5) Uani 1 1 d .
H17A H -0.1925 0.0792 -0.2744 0.114 Uiso 1 1 calc R
H17B H -0.1035 0.1992 -0.2830 0.114 Uiso 1 1 calc R
H17C H -0.2046 0.2705 -0.2557 0.114 Uiso 1 1 calc R
C18 C -0.2627(3) 0.3349(5) -0.0874(11) 0.0814(18) Uani 1 1 d .
H18A H -0.3211 0.2797 -0.1050 0.098 Uiso 1 1 calc R
H18B H -0.2493 0.4255 -0.1265 0.098 Uiso 1 1 calc R
H18C H -0.2703 0.3775 -0.0294 0.098 Uiso 1 1 calc R
C19 C -0.1702(8) 0.1749(13) 0.0769(6) 0.071(3) Uani 1 1 d .
H19A H -0.2271 0.1100 0.0885 0.085 Uiso 1 1 calc R
H19B H -0.1845 0.2911 0.0849 0.085 Uiso 1 1 calc R
H19C H -0.1197 0.1423 0.1163 0.085 Uiso 1 1 calc R
P P -0.2517(3) 0.67182(12) 0.1615(3) 0.0586(3) Uani 1 1 d .
F1 F -0.1757(6) 0.5380(10) 0.1886(5) 0.094(3) Uani 1 1 d .
F2 F -0.1778(5) 0.8047(10) 0.1896(5) 0.091(3) Uani 1 1 d .
F3 F -0.2878(6) 0.6678(11) 0.2573(5) 0.094(2) Uani 1 1 d .
F4 F -0.3257(5) 0.8142(11) 0.1369(6) 0.096(3) Uani 1 1 d .
F5 F -0.3215(5) 0.5308(9) 0.1336(4) 0.0707(19) Uani 1 1 d .
F6 F -0.2078(5) 0.6757(11) 0.0684(5) 0.086(2) Uani 1 1 d .

loop_
_atom_site_aniso_label
_atom_site_aniso_U_11
_atom_site_aniso_U_22
_atom_site_aniso_U_33
_atom_site_aniso_U_23
_atom_site_aniso_U_13
_atom_site_aniso_U_12
Co 0.0288(2) 0.01593(19) 0.0465(3) -0.0017(9) 0.0030(8) -0.00154(17)
C1 0.0308(19) 0.0252(16) 0.072(4) 0.008(5) -0.034(5) -0.0098(15)
C2 0.055(3) 0.031(2) 0.051(3) 0.006(2) 0.018(2) -0.007(2)
C3 0.077(7) 0.024(5) 0.110(10) 0.001(5) 0.008(7) -0.021(5)
C4 0.041(2) 0.0143(14) 0.093(3) -0.005(7) -0.009(7) -0.0011(14)
C5 0.088(8) 0.025(5) 0.103(9) -0.027(5) -0.059(7) 0.006(5)
C6 0.034(2) 0.040(2) 0.080(3) -0.020(7) -0.001(7) 0.0037(16)
C10 0.031(4) 0.013(4) 0.060(7) -0.011(4) 0.013(4) -0.001(4)
C11 0.042(5) 0.022(4) 0.041(6) -0.015(4) 0.005(4) -0.001(4)
C12 0.047(5) 0.019(4) 0.062(7) 0.006(4) -0.037(5) 0.003(4)
C13 0.0259(17) 0.0190(14) 0.096(3) 0.000(7) 0.000(8) -0.0023(13)
C14 0.047(6) 0.024(4) 0.075(8) 0.009(5) 0.005(5) -0.018(4)
C15 0.089(8) 0.020(4) 0.082(8) -0.003(4) -0.006(6) -0.016(5)
C16 0.053(5) 0.032(4) 0.033(5) -0.018(3) 0.004(4) 0.011(4)
C17 0.127(9) 0.023(4) 0.135(11) -0.018(6) -0.079(8) 0.005(5)
C18 0.035(2) 0.035(2) 0.174(5) 0.017(9) 0.029(8) 0.0051(17)
C19 0.101(7) 0.057(6) 0.054(6) -0.015(5) 0.046(6) -0.007(6)
P 0.0839(9) 0.0335(5) 0.0585(7) 0.008(2) 0.0010(6) 0.009(2)
F1 0.115(6) 0.061(5) 0.106(7) -0.015(5) -0.028(5) 0.021(4)
F2 0.135(6) 0.053(4) 0.083(6) -0.002(4) -0.003(5) -0.040(4)
F3 0.128(6) 0.084(4) 0.069(5) -0.003(5) 0.010(4) -0.014(5)
F4 0.137(7) 0.048(4) 0.101(7) -0.001(5) -0.023(5) 0.029(4)
F5 0.072(4) 0.046(4) 0.094(5) 0.003(4) -0.027(4) -0.005(3)
F6 0.098(5) 0.099(5) 0.062(5) -0.017(5) 0.019(4) -0.018(4)

loop_
_atom_type_symbol
_atom_type_description
_atom_type_scat_dispersion_real
_atom_type_scat_dispersion_imag
_atom_type_scat_source
C C 0.0033 0.0016 'International Tables Vol C Tables 4.2.6.8 and 6.1.1.4'
H H 0.0000 0.0000 'International Tables Vol C Tables 4.2.6.8 and 6.1.1.4'
F F 0.0171 0.0103 'International Tables Vol C Tables 4.2.6.8 and 6.1.1.4'
P P 0.1023 0.0942 'International Tables Vol C Tables 4.2.6.8 and 6.1.1.4'
Co Co 0.3494 0.9721 'International Tables Vol C Tables 4.2.6.8 and 6.1.1.4'

loop_
_geom_angle_atom_site_label_1
_geom_angle_atom_site_label_2
_geom_angle_atom_site_label_3
_geom_angle
C2 Co C4 74.6(3)
C2 Co C12 112.5(4)
C4 Co C12 115.5(4)
C2 Co C13 146.4(6)
C4 Co C13 99.23(14)
C12 Co C13 39.8(6)
C2 Co C5 86.6(4)
C4 Co C5 40.2(5)
C12 Co C5 145.7(4)
C13 Co C5 110.1(5)
C2 Co C11 104.1(3)
C4 Co C11 153.8(5)
C12 Co C11 39.9(3)
C13 Co C11 67.1(4)
C5 Co C11 164.1(5)
C2 Co C14 166.7(3)
C4 Co C14 117.8(4)
C12 Co C14 67.85(16)
C13 Co C14 41.1(6)
C5 Co C14 100.0(5)
C11 Co C14 67.2(4)
C2 Co C10 126.0(3)
C4 Co C10 157.1(5)
C12 Co C10 68.9(4)
C13 Co C10 69.3(3)
C5 Co C10 123.5(4)
C11 Co C10 40.68(14)
C14 Co C10 40.9(3)
C2 Co C3 44.9(3)
C4 Co C3 39.4(5)
C12 Co C3 99.6(4)
C13 Co C3 110.6(5)
C5 Co C3 73.5(2)
C11 Co C3 122.4(4)
C14 Co C3 148.0(4)
C10 Co C3 162.6(4)
C2 Co C1 38.0(4)
C4 Co C1 91.33(14)
C12 Co C1 134.8(4)
C13 Co C1 169.42(14)
C5 Co C1 77.7(4)
C11 Co C1 103.4(3)
C14 Co C1 132.0(4)
C10 Co C1 100.5(3)
C3 Co C1 78.1(4)
C2 C1 C6 122.4(10)
C2 C1 Co 64.8(2)
C6 C1 Co 126.5(2)
C1 C2 C3 131.6(7)
C1 C2 Co 77.2(4)
C3 C2 Co 69.7(4)
C4 C3 C2 112.2(10)
C4 C3 Co 68.6(6)
C2 C3 Co 65.4(4)
C3 C4 C5 124.5(4)
C3 C4 Co 72.0(5)
C5 C4 Co 70.5(5)
C4 C5 Co 69.3(4)
C15 C10 C11 131.4(10)
C15 C10 C14 123.6(9)
C11 C10 C14 104.7(10)
C15 C10 Co 130.5(7)
C11 C10 Co 69.0(6)
C14 C10 Co 69.1(5)
C12 C11 C10 110.4(10)
C12 C11 C16 126.4(9)
C10 C11 C16 123.1(9)
C12 C11 Co 69.7(5)
C10 C11 Co 70.3(6)
C16 C11 Co 129.9(7)
C13 C12 C11 108.5(9)
C13 C12 C17 127.9(9)
C11 C12 C17 123.6(11)
C13 C12 Co 70.1(5)
C11 C12 Co 70.4(5)
C17 C12 Co 127.9(8)
C12 C13 C14 107.9(3)
C12 C13 C18 127.5(15)
C14 C13 C18 124.6(15)
C12 C13 Co 70.1(4)
C14 C13 Co 69.9(4)
C18 C13 Co 126.9(3)
C13 C14 C10 108.5(10)
C13 C14 C19 125.0(10)
C10 C14 C19 126.3(10)
C13 C14 Co 68.9(5)
C10 C14 Co 70.0(5)
C19 C14 Co 130.3(7)
F2 P F5 176.8(5)
F2 P F3 87.9(5)
F5 P F3 92.6(5)
F2 P F6 89.1(5)
F5 P F6 90.3(5)
F3 P F6 175.8(7)
F2 P F1 87.3(5)
F5 P F1 89.62(15)
F3 P F1 87.2(5)
F6 P F1 89.7(5)
F2 P F4 89.92(18)
F5 P F4 93.2(5)
F3 P F4 91.9(5)
F6 P F4 91.1(5)
F1 P F4 177.1(5)

loop_
_geom_bond_atom_site_label_1
_geom_bond_atom_site_label_2
_geom_bond_distance
Co C2 2.018(5)
Co C4 2.037(3)
Co C12 2.050(9)
Co C13 2.051(3)
Co C5 2.054(9)
Co C11 2.060(8)
Co C14 2.064(9)
Co C10 2.077(9)
Co C3 2.082(11)
Co C1 2.176(3)
C1 C2 1.373(12)
C1 C6 1.499(5)
C2 C3 1.568(12)
C3 C4 1.389(18)
C4 C5 1.406(19)
C10 C15 1.432(12)
C10 C11 1.438(5)
C10 C14 1.447(12)
C11 C12 1.403(12)
C11 C16 1.535(10)
C12 C13 1.395(19)
C12 C17 1.469(15)
C13 C14 1.446(19)
C13 C18 1.499(5)
C14 C19 1.521(14)
P F2 1.569(8)
P F5 1.580(7)
P F3 1.586(9)
P F6 1.587(8)
P F1 1.591(8)
P F4 1.612(8)

loop_
_geom_torsion_atom_site_label_1
_geom_torsion_atom_site_label_2
_geom_torsion_atom_site_label_3
_geom_torsion_atom_site_label_4
_geom_torsion
C4 Co C1 C2 -62.4(6)
C12 Co C1 C2 66.7(4)
C13 Co C1 C2 121(4)
C5 Co C1 C2 -100.5(4)
C11 Co C1 C2 95.7(4)
C14 Co C1 C2 167.1(4)
C10 Co C1 C2 137.3(4)
C3 Co C1 C2 -25.1(4)
C2 Co C1 C6 -112.9(13)
C4 Co C1 C6 -175.3(12)
C12 Co C1 C6 -46.2(13)
C13 Co C1 C6 8(4)
C5 Co C1 C6 146.6(12)
C11 Co C1 C6 -17.2(12)
C14 Co C1 C6 54.2(13)
C10 Co C1 C6 24.4(12)
C3 Co C1 C6 -138.0(12)
C6 C1 C2 C3 166.1(6)
Co C1 C2 C3 47.4(6)
C6 C1 C2 Co 118.7(3)
C4 Co C2 C1 113.1(6)
C12 Co C2 C1 -135.2(4)
C13 Co C2 C1 -163.5(4)
C5 Co C2 C1 74.2(4)
C11 Co C2 C1 -93.9(5)
C14 Co C2 C1 -46.4(17)
C10 Co C2 C1 -55.6(6)
C3 Co C2 C1 144.0(6)
C4 Co C2 C3 -30.9(6)
C12 Co C2 C3 80.8(5)
C13 Co C2 C3 52.5(6)
C5 Co C2 C3 -69.8(4)
C11 Co C2 C3 122.0(6)
C14 Co C2 C3 169.6(16)
C10 Co C2 C3 160.4(6)
C1 Co C2 C3 -144.0(6)
C1 C2 C3 C4 1.6(10)
Co C2 C3 C4 51.6(5)
C1 C2 C3 Co -50.0(6)
C2 Co C3 C4 -128.8(7)
C12 Co C3 C4 118.9(6)
C13 Co C3 C4 79.2(7)
C5 Co C3 C4 -26.6(4)
C11 Co C3 C4 154.4(5)
C14 Co C3 C4 55.7(10)
C10 Co C3 C4 165.7(11)
C1 Co C3 C4 -107.1(6)
C4 Co C3 C2 128.8(7)
C12 Co C3 C2 -112.4(5)
C13 Co C3 C2 -152.1(6)
C5 Co C3 C2 102.2(6)
C11 Co C3 C2 -76.8(6)
C14 Co C3 C2 -175.5(7)
C10 Co C3 C2 -65.5(14)
C1 Co C3 C2 21.7(5)
C2 C3 C4 C5 -0.4(6)
Co C3 C4 C5 49.6(4)
C2 C3 C4 Co -50.0(5)
C2 Co C4 C3 34.8(6)
C12 Co C4 C3 -73.1(6)
C13 Co C4 C3 -111.4(8)
C5 Co C4 C3 138.3(4)
C11 Co C4 C3 -55.7(10)
C14 Co C4 C3 -150.4(6)
C10 Co C4 C3 -169.1(10)
C1 Co C4 C3 69.3(7)
C2 Co C4 C5 -103.5(6)
C12 Co C4 C5 148.6(7)
C13 Co C4 C5 110.3(8)
C11 Co C4 C5 166.0(9)
C14 Co C4 C5 71.3(7)
C10 Co C4 C5 52.7(10)
C3 Co C4 C5 -138.3(4)
C1 Co C4 C5 -69.0(7)
C3 C4 C5 Co -50.2(4)
C2 Co C5 C4 69.9(6)
C12 Co C5 C4 -56.6(11)
C13 Co C5 C4 -80.3(7)
C11 Co C5 C4 -157.0(14)
C14 Co C5 C4 -121.7(6)
C10 Co C5 C4 -158.2(5)
C3 Co C5 C4 26.1(4)
C1 Co C5 C4 107.2(6)
C2 Co C10 C15 59.8(10)
C4 Co C10 C15 -91.4(13)
C12 Co C10 C15 162.9(10)
C13 Co C10 C15 -154.4(11)
C5 Co C10 C15 -53.4(10)
C11 Co C10 C15 127.1(13)
C14 Co C10 C15 -117.0(11)
C3 Co C10 C15 112.4(15)
C1 Co C10 C15 28.7(10)
C2 Co C10 C11 -67.3(8)
C4 Co C10 C11 141.5(9)
C12 Co C10 C11 35.8(7)
C13 Co C10 C11 78.4(9)
C5 Co C10 C11 179.5(7)
C14 Co C10 C11 115.9(11)
C3 Co C10 C11 -14.7(18)
C1 Co C10 C11 -98.4(8)
C2 Co C10 C14 176.8(5)
C4 Co C10 C14 25.6(13)
C12 Co C10 C14 -80.1(5)
C13 Co C10 C14 -37.5(8)
C5 Co C10 C14 63.6(7)
C11 Co C10 C14 -115.9(11)
C3 Co C10 C14 -130.6(13)
C1 Co C10 C14 145.7(6)
C15 C10 C11 C12 175.7(8)
C14 C10 C11 C12 2.1(14)
Co C10 C11 C12 -58.2(8)
C15 C10 C11 C16 -1(2)
C14 C10 C11 C16 -174.3(6)
Co C10 C11 C16 125.4(10)
C15 C10 C11 Co -126.1(12)
C14 C10 C11 Co 60.3(7)
C2 Co C11 C12 -108.4(6)
C4 Co C11 C12 -24.9(13)
C13 Co C11 C12 37.4(8)
C5 Co C11 C12 120.3(15)
C14 Co C11 C12 82.2(5)
C10 Co C11 C12 121.9(11)
C3 Co C11 C12 -63.3(8)
C1 Co C11 C12 -147.5(7)
C2 Co C11 C10 129.7(7)
C4 Co C11 C10 -146.7(8)
C12 Co C11 C10 -121.9(11)
C13 Co C11 C10 -84.5(9)
C5 Co C11 C10 -2(2)
C14 Co C11 C10 -39.7(7)
C3 Co C11 C10 174.9(6)
C1 Co C11 C10 90.6(7)
C2 Co C11 C16 12.6(9)
C4 Co C11 C16 96.1(13)
C12 Co C11 C16 121.0(11)
C13 Co C11 C16 158.4(11)
C5 Co C11 C16 -118.7(16)
C14 Co C11 C16 -156.8(9)
C10 Co C11 C16 -117.1(12)
C3 Co C11 C16 57.7(10)
C1 Co C11 C16 -26.5(9)
C10 C11 C12 C13 -1.5(12)
C16 C11 C12 C13 174.7(8)
Co C11 C12 C13 -60.1(5)
C10 C11 C12 C17 -178.3(10)
C16 C11 C12 C17 -2.1(16)
Co C11 C12 C17 123.1(10)
C10 C11 C12 Co 58.5(9)
C16 C11 C12 Co -125.2(10)
C2 Co C12 C13 -155.8(5)
C4 Co C12 C13 -72.8(8)
C5 Co C12 C13 -36.1(11)
C11 Co C12 C13 119.1(9)
C14 Co C12 C13 38.5(5)
C10 Co C12 C13 82.7(6)
C3 Co C12 C13 -110.8(6)
C1 Co C12 C13 166.5(6)
C2 Co C12 C11 85.1(6)
C4 Co C12 C11 168.1(7)
C13 Co C12 C11 -119.1(9)
C5 Co C12 C11 -155.2(8)
C14 Co C12 C11 -80.5(6)
C10 Co C12 C11 -36.4(6)
C3 Co C12 C11 130.1(6)
C1 Co C12 C11 47.4(8)
C2 Co C12 C17 -32.7(10)
C4 Co C12 C17 50.3(12)
C13 Co C12 C17 123.1(11)
C5 Co C12 C17 87.0(14)
C11 Co C12 C17 -117.8(13)
C14 Co C12 C17 161.6(12)
C10 Co C12 C17 -154.2(11)
C3 Co C12 C17 12.3(10)
C1 Co C12 C17 -70.4(10)
C11 C12 C13 C14 0.2(6)
C17 C12 C13 C14 176.9(11)
Co C12 C13 C14 -60.0(3)
C11 C12 C13 C18 -178.0(5)
C17 C12 C13 C18 -1.4(13)
Co C12 C13 C18 121.7(4)
C11 C12 C13 Co 60.2(6)
C17 C12 C13 Co -123.2(10)
C2 Co C13 C12 43.2(5)
C4 Co C13 C12 119.2(7)
C5 Co C13 C12 159.3(6)
C11 Co C13 C12 -37.5(5)
C14 Co C13 C12 -118.7(3)
C10 Co C13 C12 -81.4(5)
C3 Co C13 C12 80.0(6)
C1 Co C13 C12 -64(4)
C2 Co C13 C14 161.9(5)
C4 Co C13 C14 -122.2(7)
C12 Co C13 C14 118.7(3)
C5 Co C13 C14 -82.0(6)
C11 Co C13 C14 81.2(5)
C10 Co C13 C14 37.2(5)
C3 Co C13 C14 -161.3(6)
C1 Co C13 C14 54(4)
C2 Co C13 C18 -79.3(18)
C4 Co C13 C18 -3.4(18)
C12 Co C13 C18 -123(2)
C5 Co C13 C18 36.8(18)
C11 Co C13 C18 -160.0(19)
C14 Co C13 C18 119(2)
C10 Co C13 C18 156.1(18)
C3 Co C13 C18 -42.5(18)
C1 Co C13 C18 173(3)
C12 C13 C14 C10 1.1(5)
C18 C13 C14 C10 179.4(5)
Co C13 C14 C10 -59.0(6)
C12 C13 C14 C19 -174.8(10)
C18 C13 C14 C19 3.6(11)
Co C13 C14 C19 125.1(9)
C12 C13 C14 Co 60.1(4)
C18 C13 C14 Co -121.6(4)
C15 C10 C14 C13 -176.1(7)
C11 C10 C14 C13 -1.9(11)
Co C10 C14 C13 58.3(5)
C15 C10 C14 C19 -0.4(15)
C11 C10 C14 C19 173.9(9)
Co C10 C14 C19 -125.9(10)
C15 C10 C14 Co 125.5(9)
C11 C10 C14 Co -60.3(8)
C2 Co C14 C13 -131.6(15)
C4 Co C14 C13 70.8(8)
C12 Co C14 C13 -37.3(5)
C5 Co C14 C13 109.2(6)
C11 Co C14 C13 -80.6(6)
C10 Co C14 C13 -120.1(9)
C3 Co C14 C13 34.5(11)
C1 Co C14 C13 -168.4(6)
C2 Co C14 C10 -11.5(19)
C4 Co C14 C10 -169.0(7)
C12 Co C14 C10 82.8(6)
C13 Co C14 C10 120.1(9)
C5 Co C14 C10 -130.7(6)
C11 Co C14 C10 39.5(6)
C3 Co C14 C10 154.6(8)
C1 Co C14 C10 -48.3(8)
C2 Co C14 C19 109.8(15)
C4 Co C14 C19 -47.8(12)
C12 Co C14 C19 -155.9(12)
C13 Co C14 C19 -118.7(12)
C5 Co C14 C19 -9.4(11)
C11 Co C14 C19 160.7(11)
C10 Co C14 C19 121.2(13)
C3 Co C14 C19 -84.1(14)
C1 Co C14 C19 72.9(11)
